data_4067204
loop_
_publ_author_name
'Dureen, Meghan A.'
'Brown, Christopher C.'
'Stephan, Douglas W.'

_publ_section_title
;
 Deprotonation and Addition Reactions of Frustrated Lewis Pairs with
 Alkynes
;
_journal_issue 23
_journal_name_full Organometallics
_journal_page_first 6594
_journal_paper_doi 10.1021/om1009044
_journal_volume 29
_journal_year 2010
_chemical_formula_sum 'C38.5 H18 B Cl F15 P'
_chemical_formula_weight 842.76
_chemical_name_systematic
; 
 ? 
;
_space_group_IT_number 2
_symmetry_cell_setting triclinic
_symmetry_space_group_name_Hall '-P 1'
_symmetry_space_group_name_H-M 'P -1'
_atom_sites_solution_hydrogens geom
_atom_sites_solution_primary direct
_atom_sites_solution_secondary difmap
_audit_creation_method SHELXL-97
_cell_angle_alpha 60.875(5)
_cell_angle_beta 84.592(5)
_cell_angle_gamma 84.082(5)
_cell_formula_units_Z 4
_cell_length_a 10.7515(9)
_cell_length_b 19.2509(18)
_cell_length_c 19.5755(18)
_cell_measurement_temperature 150(2)
_cell_volume 3516.0(6)
_computing_structure_refinement 'SHELXL-97 (Sheldrick, 1997)'
_computing_structure_solution 'SHELXS-97 (Sheldrick, 1990)'
_diffrn_ambient_temperature 150(2)
_diffrn_measured_fraction_theta_full 0.990
_diffrn_measured_fraction_theta_max 0.990
_diffrn_radiation_monochromator graphite
_diffrn_radiation_source 'fine-focus sealed tube'
_diffrn_radiation_type MoK\a
_diffrn_radiation_wavelength 0.71073
_diffrn_reflns_av_R_equivalents 0.0755
_diffrn_reflns_av_sigmaI/netI 0.0523
_diffrn_reflns_limit_h_max 12
_diffrn_reflns_limit_h_min -12
_diffrn_reflns_limit_k_max 22
_diffrn_reflns_limit_k_min -22
_diffrn_reflns_limit_l_max 22
_diffrn_reflns_limit_l_min -22
_diffrn_reflns_number 79398
_diffrn_reflns_theta_full 24.25
_diffrn_reflns_theta_max 24.25
_diffrn_reflns_theta_min 1.19
_exptl_absorpt_coefficient_mu 0.264
_exptl_absorpt_correction_T_max 0.9818
_exptl_absorpt_correction_T_min 0.9017
_exptl_absorpt_correction_type empirical
_exptl_crystal_density_diffrn 1.592
_exptl_crystal_density_method 'not measured'
_exptl_crystal_F_000 1684
_exptl_crystal_size_max 0.40
_exptl_crystal_size_mid 0.30
_exptl_crystal_size_min 0.07
_refine_diff_density_max 1.104
_refine_diff_density_min -1.270
_refine_diff_density_rms 0.082
_refine_ls_extinction_method none
_refine_ls_goodness_of_fit_ref 1.024
_refine_ls_hydrogen_treatment mixed
_refine_ls_matrix_type full
_refine_ls_number_parameters 1026
_refine_ls_number_reflns 11269
_refine_ls_number_restraints 0
_refine_ls_restrained_S_all 1.024
_refine_ls_R_factor_all 0.0930
_refine_ls_R_factor_gt 0.0574
_refine_ls_shift/su_max 0.000
_refine_ls_shift/su_mean 0.000
_refine_ls_structure_factor_coef Fsqd
_refine_ls_weighting_details 'calc w=1/[\s^2^(Fo^2^)+(0.0880P)^2^+6.2594P] where P=(Fo^2^+2Fc^2^)/3'
_refine_ls_weighting_scheme calc
_refine_ls_wR_factor_gt 0.1447
_refine_ls_wR_factor_ref 0.1746
_reflns_number_gt 7776
_reflns_number_total 11269
_reflns_threshold_expression >2sigma(I)
_cod_data_source_file om1009044_si_002.cif
_cod_data_source_block Ph2PH(Ph)CC(H)B(C6F5)3
_cod_depositor_comments
;
The following automatic conversions were performed:

'_symmetry_cell_setting' value 'Triclinic' changed to 'triclinic'
according to /home/saulius/struct/CIF-dictionaries/cif_core.dic
dictionary named 'cif_core.dic' version 2.4.1 from 2010-06-29.

Automatic conversion script
Id: cif_fix_values 1715 2011-07-08 13:25:40Z adriana 
;
_cod_original_cell_volume 3516.0(5)
_cod_original_sg_symbol_H-M P-1
_cod_original_formula_sum 'C38.50 H18 B Cl F15 P'
_cod_database_code 4067204

loop_
_symmetry_equiv_pos_as_xyz
'x, y, z'
'-x, -y, -z'

loop_
_atom_site_label
_atom_site_type_symbol
_atom_site_fract_x
_atom_site_fract_y
_atom_site_fract_z
_atom_site_U_iso_or_equiv
_atom_site_adp_type
_atom_site_occupancy
_atom_site_symmetry_multiplicity
_atom_site_calc_flag
_atom_site_refinement_flags
P2 P 0.22255(9) -0.00859(6) 0.75376(6) 0.0234(2) Uani 1 1 d .
P1 P -0.18978(9) 0.50823(6) 0.74520(6) 0.0239(2) Uani 1 1 d .
C1 C -0.4405(3) 0.5460(2) 0.7292(2) 0.0209(8) Uani 1 1 d .
H1A H -0.4129 0.5980 0.7092 0.025 Uiso 1 1 calc R
C3 C -0.3632(3) 0.4005(2) 0.7763(2) 0.0242(9) Uani 1 1 d .
C20 C -0.1004(4) 0.6545(2) 0.7041(2) 0.0292(10) Uani 1 1 d .
H20A H -0.0682 0.6298 0.7548 0.035 Uiso 1 1 calc R
C15 C -0.1637(4) 0.6111(2) 0.6804(2) 0.0254(9) Uani 1 1 d .
C2 C -0.3491(4) 0.4868(2) 0.7500(2) 0.0213(8) Uani 1 1 d .
C16 C -0.2099(4) 0.6471(3) 0.6056(2) 0.0342(10) Uani 1 1 d .
H16A H -0.2520 0.6169 0.5894 0.041 Uiso 1 1 calc R
C7 C -0.3575(4) 0.2622(3) 0.8765(3) 0.0336(10) Uani 1 1 d .
H7A H -0.3467 0.2227 0.9294 0.040 Uiso 1 1 calc R
C9 C -0.1379(4) 0.4752(2) 0.8414(2) 0.0268(9) Uani 1 1 d .
C10 C -0.2135(4) 0.4924(2) 0.8930(2) 0.0309(10) Uani 1 1 d .
H10A H -0.2916 0.5218 0.8771 0.037 Uiso 1 1 calc R
C4 C -0.3900(4) 0.3772(2) 0.7228(2) 0.0294(10) Uani 1 1 d .
H4A H -0.4011 0.4163 0.6697 0.035 Uiso 1 1 calc R
C19 C -0.0848(4) 0.7344(3) 0.6524(3) 0.0348(10) Uani 1 1 d .
H19A H -0.0409 0.7646 0.6676 0.042 Uiso 1 1 calc R
C18 C -0.1328(4) 0.7704(3) 0.5789(3) 0.0401(12) Uani 1 1 d .
H18A H -0.1236 0.8256 0.5446 0.048 Uiso 1 1 calc R
C8 C -0.3445(4) 0.3418(2) 0.8537(2) 0.0270(9) Uani 1 1 d .
H8A H -0.3229 0.3564 0.8908 0.032 Uiso 1 1 calc R
C11 C -0.1764(5) 0.4670(3) 0.9680(3) 0.0373(11) Uani 1 1 d .
H11A H -0.2282 0.4793 1.0033 0.045 Uiso 1 1 calc R
C14 C -0.0239(4) 0.4314(3) 0.8644(3) 0.0402(12) Uani 1 1 d .
H14A H 0.0283 0.4189 0.8294 0.048 Uiso 1 1 calc R
C12 C -0.0636(5) 0.4239(3) 0.9906(3) 0.0452(13) Uani 1 1 d .
H12A H -0.0378 0.4061 1.0419 0.054 Uiso 1 1 calc R
C5 C -0.4007(4) 0.2987(3) 0.7453(3) 0.0354(11) Uani 1 1 d .
H5A H -0.4184 0.2839 0.7076 0.043 Uiso 1 1 calc R
C17 C -0.1939(4) 0.7267(3) 0.5552(3) 0.0426(12) Uani 1 1 d .
H17A H -0.2250 0.7515 0.5042 0.051 Uiso 1 1 calc R
C6 C -0.3861(4) 0.2403(3) 0.8225(3) 0.0358(11) Uani 1 1 d .
H6A H -0.3956 0.1860 0.8381 0.043 Uiso 1 1 calc R
C13 C 0.0120(4) 0.4062(3) 0.9402(3) 0.0525(15) Uani 1 1 d .
H13A H 0.0898 0.3765 0.9568 0.063 Uiso 1 1 calc R
B1 B -0.5921(4) 0.5406(3) 0.7336(3) 0.0226(10) Uani 1 1 d .
B2 B -0.1731(4) -0.0394(3) 0.7655(3) 0.0215(10) Uani 1 1 d .
C31 C -0.8304(4) 0.6960(2) 0.7689(2) 0.0245(9) Uani 1 1 d .
C32 C -0.7646(4) 0.6265(2) 0.7794(2) 0.0226(9) Uani 1 1 d .
C26 C -0.5759(4) 0.5599(2) 0.5861(2) 0.0229(9) Uani 1 1 d .
C28 C -0.6319(4) 0.6973(2) 0.6716(2) 0.0229(9) Uani 1 1 d .
C27 C -0.6628(3) 0.6227(2) 0.7317(2) 0.0212(8) Uani 1 1 d .
C30 C -0.7952(4) 0.7679(2) 0.7079(2) 0.0248(9) Uani 1 1 d .
C21 C -0.6446(4) 0.5442(2) 0.6550(2) 0.0216(8) Uani 1 1 d .
C29 C -0.6940(4) 0.7687(2) 0.6594(2) 0.0245(9) Uani 1 1 d .
C22 C -0.7714(4) 0.5377(2) 0.6515(2) 0.0265(9) Uani 1 1 d .
C25 C -0.6270(4) 0.5666(2) 0.5202(2) 0.0273(9) Uani 1 1 d .
C23 C -0.8249(4) 0.5442(3) 0.5871(3) 0.0330(10) Uani 1 1 d .
C24 C -0.7518(4) 0.5576(3) 0.5216(2) 0.0340(10) Uani 1 1 d .
F5 F -0.4518(2) 0.56986(14) 0.57855(13) 0.0301(5) Uani 1 1 d .
F1 F -0.8501(2) 0.52458(15) 0.71437(13) 0.0332(6) Uani 1 1 d .
F4 F -0.5531(2) 0.58186(14) 0.45555(13) 0.0345(6) Uani 1 1 d .
F3 F -0.8020(3) 0.56346(19) 0.45816(15) 0.0517(8) Uani 1 1 d .
F2 F -0.9491(2) 0.5355(2) 0.58965(16) 0.0538(8) Uani 1 1 d .
F6 F -0.5384(2) 0.70300(13) 0.61854(12) 0.0284(5) Uani 1 1 d .
F7 F -0.6591(2) 0.83826(13) 0.59909(13) 0.0313(6) Uani 1 1 d .
F10 F -0.8098(2) 0.55912(13) 0.84018(12) 0.0287(5) Uani 1 1 d .
F9 F -0.9300(2) 0.69513(14) 0.81685(13) 0.0333(6) Uani 1 1 d .
F8 F -0.8614(2) 0.83596(13) 0.69665(14) 0.0341(6) Uani 1 1 d .
F11 F -0.5513(2) 0.51904(13) 0.88581(13) 0.0307(6) Uani 1 1 d .
F15 F -0.6947(2) 0.38407(14) 0.76290(13) 0.0343(6) Uani 1 1 d .
F12 F -0.5671(2) 0.38661(15) 1.02299(13) 0.0383(6) Uani 1 1 d .
F13 F -0.6389(3) 0.25012(14) 1.03180(14) 0.0446(7) Uani 1 1 d .
F14 F -0.7071(3) 0.25357(14) 0.89928(15) 0.0445(7) Uani 1 1 d .
C33 C -0.6223(4) 0.4593(2) 0.8164(2) 0.0224(9) Uani 1 1 d .
C35 C -0.5991(4) 0.3863(3) 0.9581(2) 0.0277(10) Uani 1 1 d .
C34 C -0.5926(4) 0.4539(2) 0.8861(2) 0.0252(9) Uani 1 1 d .
C38 C -0.6626(4) 0.3895(2) 0.8254(2) 0.0246(9) Uani 1 1 d .
C36 C -0.6367(4) 0.3183(2) 0.9625(2) 0.0305(10) Uani 1 1 d .
C37 C -0.6696(4) 0.3193(2) 0.8968(2) 0.0311(10) Uani 1 1 d .
C39 C -0.0202(3) -0.0447(2) 0.7692(2) 0.0207(8) Uani 1 1 d .
H39A H 0.0199 -0.0965 0.7871 0.025 Uiso 1 1 calc R
C41 C 0.0189(4) 0.0997(2) 0.7267(2) 0.0280(10) Uani 1 1 d .
C40 C 0.0568(4) 0.0136(2) 0.7506(2) 0.0229(9) Uani 1 1 d .
C46 C 0.0392(4) 0.1590(2) 0.6494(3) 0.0331(10) Uani 1 1 d .
H46A H 0.0798 0.1453 0.6119 0.040 Uiso 1 1 calc R
C42 C -0.0351(4) 0.1214(3) 0.7808(3) 0.0408(12) Uani 1 1 d .
H42A H -0.0466 0.0817 0.8339 0.049 Uiso 1 1 calc R
C45 C 0.0005(5) 0.2384(3) 0.6268(3) 0.0442(13) Uani 1 1 d .
H45A H 0.0130 0.2785 0.5739 0.053 Uiso 1 1 calc R
C43 C -0.0732(5) 0.2007(3) 0.7588(4) 0.0519(14) Uani 1 1 d .
H43A H -0.1105 0.2150 0.7966 0.062 Uiso 1 1 calc R
C44 C -0.0559(5) 0.2582(3) 0.6815(4) 0.0520(14) Uani 1 1 d .
H44A H -0.0833 0.3120 0.6660 0.062 Uiso 1 1 calc R
C53 C 0.2620(4) -0.1124(2) 0.8169(2) 0.0243(9) Uani 1 1 d .
C54 C 0.2015(4) -0.1496(3) 0.8911(2) 0.0312(10) Uani 1 1 d .
H54A H 0.1426 -0.1199 0.9078 0.037 Uiso 1 1 calc R
C58 C 0.3505(4) -0.1548(2) 0.7933(2) 0.0291(10) Uani 1 1 d .
H58A H 0.3926 -0.1291 0.7431 0.035 Uiso 1 1 calc R
C56 C 0.3153(4) -0.2724(3) 0.9160(3) 0.0361(11) Uani 1 1 d .
H56A H 0.3326 -0.3277 0.9498 0.043 Uiso 1 1 calc R
C47 C 0.2939(4) 0.0245(2) 0.6576(2) 0.0247(9) Uani 1 1 d .
C57 C 0.3774(4) -0.2355(3) 0.8436(3) 0.0353(11) Uani 1 1 d .
H57A H 0.4385 -0.2651 0.8280 0.042 Uiso 1 1 calc R
C51 C 0.2954(4) 0.0334(3) 0.5309(2) 0.0348(11) Uani 1 1 d .
H51A H 0.2598 0.0220 0.4951 0.042 Uiso 1 1 calc R
C49 C 0.4563(4) 0.0895(3) 0.5605(3) 0.0438(12) Uani 1 1 d .
H49A H 0.5308 0.1172 0.5447 0.053 Uiso 1 1 calc R
C52 C 0.2388(4) 0.0094(2) 0.6048(2) 0.0306(10) Uani 1 1 d .
H52A H 0.1631 -0.0170 0.6194 0.037 Uiso 1 1 calc R
C50 C 0.4028(4) 0.0736(3) 0.5093(3) 0.0394(12) Uani 1 1 d .
H50A H 0.4403 0.0906 0.4582 0.047 Uiso 1 1 calc R
C55 C 0.2280(4) -0.2297(3) 0.9401(3) 0.0380(11) Uani 1 1 d .
H55A H 0.1862 -0.2556 0.9903 0.046 Uiso 1 1 calc R
C48 C 0.4028(4) 0.0655(3) 0.6348(2) 0.0352(11) Uani 1 1 d .
H48A H 0.4399 0.0767 0.6701 0.042 Uiso 1 1 calc R
C59 C -0.2501(4) -0.0443(2) 0.8446(2) 0.0227(9) Uani 1 1 d .
C64 C -0.1983(4) -0.0611(2) 0.9141(2) 0.0245(9) Uani 1 1 d .
C63 C -0.2672(4) -0.0735(2) 0.9815(2) 0.0293(10) Uani 1 1 d .
C60 C -0.3796(4) -0.0422(2) 0.8504(2) 0.0251(9) Uani 1 1 d .
C62 C -0.3957(4) -0.0713(2) 0.9834(2) 0.0291(10) Uani 1 1 d .
C61 C -0.4529(4) -0.0553(2) 0.9163(2) 0.0286(10) Uani 1 1 d .
F16 F -0.4421(2) -0.02748(14) 0.78645(13) 0.0316(6) Uani 1 1 d .
F20 F -0.0723(2) -0.06768(15) 0.91944(13) 0.0348(6) Uani 1 1 d .
F17 F -0.5788(2) -0.05241(16) 0.91686(15) 0.0413(6) Uani 1 1 d .
F18 F -0.4650(2) -0.08441(15) 1.04859(14) 0.0417(7) Uani 1 1 d .
F19 F -0.2100(2) -0.08916(16) 1.04604(14) 0.0420(7) Uani 1 1 d .
C70 C -0.1508(4) 0.0479(2) 0.6133(2) 0.0229(9) Uani 1 1 d .
C69 C -0.1559(4) 0.1160(2) 0.5416(2) 0.0257(9) Uani 1 1 d .
C66 C -0.2682(4) 0.1120(2) 0.6747(2) 0.0242(9) Uani 1 1 d .
C65 C -0.2046(3) 0.0421(2) 0.6829(2) 0.0221(9) Uani 1 1 d .
C67 C -0.2747(4) 0.1822(2) 0.6036(2) 0.0287(10) Uani 1 1 d .
C68 C -0.2172(4) 0.1842(2) 0.5373(2) 0.0291(10) Uani 1 1 d .
F24 F -0.1000(2) 0.11611(14) 0.47668(13) 0.0340(6) Uani 1 1 d .
F23 F -0.2191(3) 0.25277(14) 0.46896(14) 0.0408(6) Uani 1 1 d .
F25 F -0.0862(2) -0.01704(13) 0.61361(13) 0.0293(5) Uani 1 1 d .
F22 F -0.3342(2) 0.24877(14) 0.60020(14) 0.0399(6) Uani 1 1 d .
F21 F -0.3229(2) 0.11703(13) 0.73715(13) 0.0319(6) Uani 1 1 d .
C76 C -0.2964(3) -0.1251(2) 0.7185(2) 0.0218(9) Uani 1 1 d .
C75 C -0.3401(4) -0.1944(2) 0.7290(2) 0.0238(9) Uani 1 1 d .
C71 C -0.2130(3) -0.1212(2) 0.7662(2) 0.0225(9) Uani 1 1 d .
C74 C -0.3007(4) -0.2667(2) 0.7906(2) 0.0257(9) Uani 1 1 d .
C73 C -0.2170(4) -0.2669(2) 0.8394(2) 0.0246(9) Uani 1 1 d .
C72 C -0.1757(3) -0.1964(2) 0.8270(2) 0.0217(9) Uani 1 1 d .
F26 F -0.0992(2) -0.20197(13) 0.88089(12) 0.0283(5) Uani 1 1 d .
F30 F -0.3445(2) -0.05748(13) 0.65746(12) 0.0287(5) Uani 1 1 d .
F27 F -0.1786(2) -0.33702(13) 0.90054(13) 0.0323(6) Uani 1 1 d .
F29 F -0.4232(2) -0.19312(14) 0.68088(13) 0.0324(6) Uani 1 1 d .
F28 F -0.3459(2) -0.33416(13) 0.80180(14) 0.0339(6) Uani 1 1 d .
H2P H 0.267(3) 0.033(2) 0.777(2) 0.014(9) Uiso 1 1 d .
H1P H -0.123(4) 0.469(2) 0.717(2) 0.022(10) Uiso 1 1 d .
Cl1 Cl 0.3725(2) 0.16252(12) 0.76665(13) 0.1007(7) Uani 1 1 d .
Cl2 Cl 0.3256(3) 0.2953(2) 0.61738(17) 0.221(2) Uani 1 1 d .
C100 C 0.2787(7) 0.2469(5) 0.7138(5) 0.098(3) Uani 1 1 d .
H10B H 0.1915 0.2320 0.7189 0.117 Uiso 1 1 calc R
H10C H 0.2796 0.2833 0.7360 0.117 Uiso 1 1 calc R

loop_
_atom_site_aniso_label
_atom_site_aniso_U_11
_atom_site_aniso_U_22
_atom_site_aniso_U_33
_atom_site_aniso_U_23
_atom_site_aniso_U_13
_atom_site_aniso_U_12
P2 0.0216(5) 0.0210(6) 0.0191(5) -0.0027(5) -0.0041(4) -0.0003(4)
P1 0.0217(5) 0.0221(6) 0.0188(5) -0.0027(5) -0.0042(4) 0.0007(4)
C1 0.025(2) 0.019(2) 0.0115(19) -0.0019(16) -0.0026(15) -0.0011(16)
C3 0.018(2) 0.024(2) 0.021(2) -0.0039(18) -0.0031(16) 0.0016(16)
C20 0.024(2) 0.027(2) 0.024(2) -0.0021(19) -0.0028(17) -0.0019(17)
C15 0.020(2) 0.024(2) 0.019(2) -0.0005(18) -0.0022(16) 0.0002(16)
C2 0.025(2) 0.020(2) 0.0131(19) -0.0026(16) -0.0017(15) -0.0032(16)
C16 0.033(2) 0.035(3) 0.021(2) -0.001(2) -0.0043(18) -0.0078(19)
C7 0.033(2) 0.025(2) 0.027(2) -0.001(2) -0.0054(19) 0.0042(19)
C9 0.028(2) 0.017(2) 0.020(2) 0.0049(17) -0.0092(17) -0.0029(17)
C10 0.040(3) 0.020(2) 0.022(2) -0.0017(18) -0.0117(19) 0.0028(18)
C4 0.034(2) 0.026(2) 0.021(2) -0.0045(19) -0.0045(18) -0.0046(18)
C19 0.032(2) 0.027(2) 0.037(3) -0.008(2) -0.006(2) -0.0041(19)
C18 0.028(2) 0.026(2) 0.039(3) 0.007(2) -0.003(2) -0.0049(19)
C8 0.028(2) 0.021(2) 0.022(2) -0.0028(18) -0.0051(17) 0.0011(17)
C11 0.053(3) 0.026(2) 0.025(2) -0.005(2) -0.009(2) -0.005(2)
C14 0.023(2) 0.046(3) 0.027(2) 0.001(2) -0.0041(19) 0.002(2)
C12 0.044(3) 0.049(3) 0.020(2) 0.006(2) -0.012(2) -0.014(2)
C5 0.039(3) 0.036(3) 0.034(3) -0.019(2) -0.003(2) -0.003(2)
C17 0.036(3) 0.041(3) 0.025(2) 0.007(2) -0.011(2) -0.004(2)
C6 0.035(3) 0.024(2) 0.043(3) -0.012(2) 0.003(2) -0.0031(19)
C13 0.025(3) 0.064(4) 0.031(3) 0.007(3) -0.012(2) 0.003(2)
B1 0.024(2) 0.021(2) 0.015(2) -0.0021(19) -0.0006(18) -0.0041(18)
B2 0.021(2) 0.016(2) 0.018(2) -0.0011(19) -0.0032(18) 0.0018(18)
C31 0.023(2) 0.028(2) 0.019(2) -0.0080(18) -0.0020(16) -0.0017(17)
C32 0.024(2) 0.018(2) 0.017(2) -0.0010(17) -0.0020(16) -0.0010(16)
C26 0.021(2) 0.019(2) 0.021(2) -0.0033(17) -0.0071(16) 0.0032(16)
C28 0.020(2) 0.023(2) 0.019(2) -0.0053(18) -0.0022(16) 0.0011(16)
C27 0.022(2) 0.019(2) 0.016(2) -0.0024(17) -0.0058(16) -0.0009(16)
C30 0.028(2) 0.018(2) 0.026(2) -0.0083(18) -0.0094(17) 0.0043(17)
C21 0.027(2) 0.016(2) 0.015(2) -0.0017(16) -0.0048(16) 0.0023(16)
C29 0.029(2) 0.017(2) 0.017(2) 0.0007(17) -0.0047(17) -0.0022(17)
C22 0.028(2) 0.028(2) 0.017(2) -0.0061(18) -0.0024(17) 0.0031(17)
C25 0.034(2) 0.021(2) 0.017(2) -0.0022(18) -0.0026(17) 0.0029(17)
C23 0.023(2) 0.040(3) 0.033(3) -0.014(2) -0.0092(18) 0.0020(19)
C24 0.034(3) 0.040(3) 0.023(2) -0.011(2) -0.0114(19) 0.004(2)
F5 0.0253(13) 0.0387(14) 0.0197(12) -0.0084(11) -0.0007(9) -0.0048(10)
F1 0.0234(12) 0.0452(15) 0.0239(13) -0.0117(12) 0.0005(10) -0.0003(10)
F4 0.0403(14) 0.0398(15) 0.0163(12) -0.0087(11) -0.0022(10) 0.0017(11)
F3 0.0462(17) 0.081(2) 0.0299(15) -0.0264(15) -0.0166(12) 0.0000(15)
F2 0.0252(15) 0.095(2) 0.0460(17) -0.0365(17) -0.0109(12) -0.0031(14)
F6 0.0274(13) 0.0243(13) 0.0215(12) -0.0028(10) 0.0031(10) 0.0006(10)
F7 0.0324(13) 0.0173(12) 0.0265(13) 0.0033(10) -0.0018(10) -0.0018(10)
F10 0.0303(13) 0.0200(12) 0.0208(12) 0.0007(10) 0.0053(9) -0.0017(9)
F9 0.0293(13) 0.0329(14) 0.0274(13) -0.0089(11) 0.0045(10) 0.0046(10)
F8 0.0387(14) 0.0218(13) 0.0339(14) -0.0086(11) -0.0050(11) 0.0082(10)
F11 0.0358(14) 0.0301(14) 0.0209(12) -0.0073(11) -0.0081(10) -0.0012(10)
F15 0.0454(15) 0.0253(13) 0.0269(13) -0.0071(11) -0.0049(11) -0.0064(11)
F12 0.0405(15) 0.0432(16) 0.0163(12) -0.0036(11) -0.0082(10) 0.0092(12)
F13 0.0555(17) 0.0266(14) 0.0214(13) 0.0102(11) 0.0024(12) 0.0039(12)
F14 0.0549(17) 0.0217(14) 0.0427(16) -0.0039(12) 0.0042(13) -0.0114(12)
C33 0.024(2) 0.018(2) 0.017(2) -0.0029(17) -0.0037(16) 0.0041(16)
C35 0.025(2) 0.033(3) 0.011(2) -0.0012(18) -0.0053(16) 0.0063(18)
C34 0.024(2) 0.020(2) 0.024(2) -0.0040(18) -0.0029(17) 0.0007(16)
C38 0.023(2) 0.026(2) 0.019(2) -0.0066(18) -0.0036(16) -0.0001(17)
C36 0.034(2) 0.021(2) 0.015(2) 0.0070(18) 0.0021(17) 0.0029(18)
C37 0.032(2) 0.018(2) 0.031(3) -0.0022(19) 0.0032(19) -0.0024(18)
C39 0.023(2) 0.018(2) 0.0114(19) -0.0004(16) -0.0024(15) 0.0039(16)
C41 0.018(2) 0.023(2) 0.035(2) -0.007(2) -0.0061(17) -0.0007(16)
C40 0.022(2) 0.021(2) 0.018(2) -0.0040(17) -0.0045(16) 0.0024(16)
C46 0.029(2) 0.025(2) 0.036(3) -0.006(2) -0.0113(19) 0.0025(18)
C42 0.035(3) 0.033(3) 0.050(3) -0.017(2) 0.005(2) -0.002(2)
C45 0.041(3) 0.021(2) 0.052(3) -0.002(2) -0.016(2) 0.000(2)
C43 0.041(3) 0.045(3) 0.075(4) -0.036(3) 0.009(3) 0.001(2)
C44 0.042(3) 0.029(3) 0.075(4) -0.018(3) -0.009(3) 0.006(2)
C53 0.021(2) 0.023(2) 0.019(2) -0.0015(18) -0.0066(16) -0.0005(16)
C54 0.027(2) 0.035(3) 0.019(2) -0.004(2) -0.0029(17) 0.0040(18)
C58 0.025(2) 0.026(2) 0.025(2) -0.0027(19) -0.0046(17) -0.0003(17)
C56 0.027(2) 0.027(2) 0.034(3) 0.003(2) -0.0110(19) 0.0000(19)
C47 0.022(2) 0.017(2) 0.023(2) -0.0009(18) -0.0035(17) 0.0048(16)
C57 0.030(2) 0.025(2) 0.037(3) -0.005(2) -0.005(2) 0.0045(18)
C51 0.047(3) 0.025(2) 0.023(2) -0.0046(19) -0.004(2) 0.006(2)
C49 0.029(3) 0.048(3) 0.028(3) 0.002(2) 0.000(2) -0.007(2)
C52 0.037(3) 0.023(2) 0.023(2) -0.0043(19) -0.0020(18) -0.0054(18)
C50 0.035(3) 0.036(3) 0.021(2) 0.005(2) 0.0013(19) 0.006(2)
C55 0.033(3) 0.038(3) 0.023(2) 0.000(2) -0.0031(19) 0.000(2)
C48 0.027(2) 0.036(3) 0.025(2) -0.001(2) -0.0080(18) -0.0026(19)
C59 0.025(2) 0.017(2) 0.019(2) -0.0033(17) -0.0020(16) -0.0001(16)
C64 0.021(2) 0.025(2) 0.020(2) -0.0048(18) -0.0043(16) -0.0005(16)
C63 0.035(2) 0.028(2) 0.018(2) -0.0048(19) -0.0060(18) -0.0020(18)
C60 0.029(2) 0.019(2) 0.019(2) -0.0019(17) -0.0042(17) 0.0018(17)
C62 0.035(3) 0.026(2) 0.019(2) -0.0064(19) 0.0090(18) -0.0053(18)
C61 0.022(2) 0.025(2) 0.030(2) -0.0068(19) 0.0006(18) -0.0012(17)
F16 0.0211(12) 0.0399(14) 0.0290(13) -0.0123(12) -0.0071(10) 0.0011(10)
F20 0.0265(13) 0.0488(16) 0.0225(13) -0.0117(12) -0.0054(10) -0.0011(11)
F17 0.0261(14) 0.0502(17) 0.0408(15) -0.0172(13) 0.0041(11) -0.0039(11)
F18 0.0450(16) 0.0435(16) 0.0276(14) -0.0125(12) 0.0137(12) -0.0046(12)
F19 0.0448(16) 0.0558(18) 0.0200(13) -0.0136(13) -0.0063(11) -0.0013(13)
C70 0.021(2) 0.018(2) 0.023(2) -0.0051(18) -0.0042(16) 0.0011(16)
C69 0.026(2) 0.031(2) 0.014(2) -0.0053(18) -0.0019(16) -0.0042(18)
C66 0.026(2) 0.022(2) 0.020(2) -0.0055(18) -0.0035(16) 0.0008(17)
C65 0.020(2) 0.022(2) 0.018(2) -0.0034(17) -0.0038(16) -0.0024(16)
C67 0.029(2) 0.019(2) 0.031(2) -0.0058(19) -0.0124(18) 0.0055(17)
C68 0.035(2) 0.023(2) 0.017(2) 0.0012(18) -0.0093(18) -0.0008(18)
F24 0.0395(14) 0.0362(14) 0.0162(12) -0.0047(11) 0.0010(10) -0.0054(11)
F23 0.0563(17) 0.0233(13) 0.0220(13) 0.0068(11) -0.0116(11) -0.0020(12)
F25 0.0316(13) 0.0249(13) 0.0241(13) -0.0073(10) 0.0000(10) 0.0030(10)
F22 0.0511(16) 0.0214(13) 0.0345(15) -0.0049(11) -0.0110(12) 0.0132(11)
F21 0.0382(14) 0.0251(13) 0.0231(13) -0.0062(11) -0.0009(10) 0.0071(10)
C76 0.020(2) 0.018(2) 0.015(2) 0.0005(17) -0.0043(16) 0.0027(16)
C75 0.022(2) 0.027(2) 0.019(2) -0.0081(18) -0.0044(16) 0.0001(17)
C71 0.020(2) 0.020(2) 0.017(2) -0.0018(17) -0.0013(16) 0.0042(16)
C74 0.026(2) 0.022(2) 0.025(2) -0.0090(19) -0.0019(17) -0.0017(17)
C73 0.026(2) 0.016(2) 0.017(2) 0.0026(17) -0.0025(16) 0.0061(16)
C72 0.018(2) 0.023(2) 0.018(2) -0.0052(17) -0.0048(16) 0.0006(16)
F26 0.0289(13) 0.0229(12) 0.0219(12) -0.0006(10) -0.0114(10) 0.0000(10)
F30 0.0304(13) 0.0208(12) 0.0219(12) 0.0012(10) -0.0136(10) 0.0029(10)
F27 0.0344(14) 0.0172(12) 0.0268(13) 0.0043(10) -0.0108(10) 0.0047(10)
F29 0.0350(14) 0.0307(14) 0.0253(13) -0.0062(11) -0.0130(10) -0.0054(10)
F28 0.0396(14) 0.0200(13) 0.0353(14) -0.0069(11) -0.0068(11) -0.0035(10)
Cl1 0.1019(15) 0.0847(14) 0.1179(17) -0.0430(12) -0.0289(12) -0.0259(11)
Cl2 0.171(3) 0.251(4) 0.110(2) 0.049(2) -0.0584(19) -0.150(3)
C100 0.070(5) 0.124(7) 0.152(8) -0.107(7) -0.023(5) 0.001(4)

loop_
_atom_type_symbol
_atom_type_description
_atom_type_scat_dispersion_real
_atom_type_scat_dispersion_imag
_atom_type_scat_source
C C 0.0033 0.0016 'International Tables Vol C Tables 4.2.6.8 and 6.1.1.4'
H H 0.0000 0.0000 'International Tables Vol C Tables 4.2.6.8 and 6.1.1.4'
B B 0.0013 0.0007 'International Tables Vol C Tables 4.2.6.8 and 6.1.1.4'
F F 0.0171 0.0103 'International Tables Vol C Tables 4.2.6.8 and 6.1.1.4'
P P 0.1023 0.0942 'International Tables Vol C Tables 4.2.6.8 and 6.1.1.4'
Cl Cl 0.1484 0.1585 'International Tables Vol C Tables 4.2.6.8 and 6.1.1.4'

loop_
_geom_angle_atom_site_label_1
_geom_angle_atom_site_label_2
_geom_angle_atom_site_label_3
_geom_angle
C47 P2 C40 111.25(18)
C47 P2 C53 111.55(19)
C40 P2 C53 111.83(18)
C2 P1 C15 112.51(18)
C2 P1 C9 110.74(18)
C15 P1 C9 112.03(19)
C2 C1 B1 129.1(4)
C4 C3 C8 118.7(4)
C4 C3 C2 120.0(3)
C8 C3 C2 121.2(4)
C19 C20 C15 118.8(4)
C20 C15 C16 120.6(4)
C20 C15 P1 121.0(3)
C16 C15 P1 118.4(3)
C1 C2 C3 127.4(4)
C1 C2 P1 120.0(3)
C3 C2 P1 112.6(3)
C17 C16 C15 119.6(4)
C6 C7 C8 120.3(4)
C10 C9 C14 120.2(4)
C10 C9 P1 119.2(3)
C14 C9 P1 120.5(4)
C9 C10 C11 120.6(4)
C5 C4 C3 120.9(4)
C18 C19 C20 120.6(4)
C17 C18 C19 120.3(4)
C7 C8 C3 120.1(4)
C12 C11 C10 119.1(5)
C9 C14 C13 118.5(5)
C13 C12 C11 121.0(4)
C4 C5 C6 120.8(4)
C16 C17 C18 120.0(4)
C7 C6 C5 119.2(4)
C12 C13 C14 120.6(4)
C1 B1 C33 105.0(3)
C1 B1 C21 113.6(3)
C33 B1 C21 114.7(3)
C1 B1 C27 109.0(3)
C33 B1 C27 112.7(3)
C21 B1 C27 101.9(3)
C39 B2 C65 104.5(3)
C39 B2 C59 113.7(3)
C65 B2 C59 115.4(3)
C39 B2 C71 108.4(3)
C65 B2 C71 112.5(3)
C59 B2 C71 102.3(3)
F9 C31 C32 121.3(3)
F9 C31 C30 119.1(4)
C32 C31 C30 119.6(4)
F10 C32 C31 114.4(3)
F10 C32 C27 121.1(3)
C31 C32 C27 124.5(4)
F5 C26 C21 121.3(3)
F5 C26 C25 114.9(3)
C21 C26 C25 123.8(4)
F6 C28 C29 115.5(3)
F6 C28 C27 119.7(3)
C29 C28 C27 124.7(4)
C32 C27 C28 112.9(3)
C32 C27 B1 126.6(3)
C28 C27 B1 119.9(3)
F8 C30 C29 121.4(3)
F8 C30 C31 119.6(4)
C29 C30 C31 119.1(4)
C26 C21 C22 113.3(3)
C26 C21 B1 126.4(3)
C22 C21 B1 120.1(3)
F7 C29 C30 119.9(3)
F7 C29 C28 120.8(4)
C30 C29 C28 119.2(4)
F1 C22 C23 116.2(4)
F1 C22 C21 119.5(3)
C23 C22 C21 124.3(4)
F4 C25 C24 120.4(4)
F4 C25 C26 119.9(4)
C24 C25 C26 119.8(4)
F2 C23 C24 120.2(4)
F2 C23 C22 120.1(4)
C24 C23 C22 119.7(4)
F3 C24 C23 120.7(4)
F3 C24 C25 120.2(4)
C23 C24 C25 119.1(4)
C38 C33 C34 113.1(3)
C38 C33 B1 127.4(3)
C34 C33 B1 119.1(3)
F12 C35 C36 120.6(3)
F12 C35 C34 120.7(4)
C36 C35 C34 118.8(4)
F11 C34 C35 115.6(3)
F11 C34 C33 119.4(3)
C35 C34 C33 125.0(4)
F15 C38 C33 121.0(3)
F15 C38 C37 114.9(4)
C33 C38 C37 124.0(4)
F13 C36 C37 120.2(4)
F13 C36 C35 120.1(4)
C37 C36 C35 119.7(4)
F14 C37 C36 121.0(4)
F14 C37 C38 119.7(4)
C36 C37 C38 119.3(4)
C40 C39 B2 129.5(3)
C42 C41 C46 118.7(4)
C42 C41 C40 120.7(4)
C46 C41 C40 120.6(4)
C39 C40 C41 126.8(3)
C39 C40 P2 119.7(3)
C41 C40 P2 113.5(3)
C41 C46 C45 120.6(5)
C41 C42 C43 121.1(5)
C44 C45 C46 119.5(5)
C44 C43 C42 119.2(5)
C45 C44 C43 120.9(5)
C58 C53 C54 120.4(4)
C58 C53 P2 121.1(3)
C54 C53 P2 118.5(3)
C55 C54 C53 119.6(4)
C53 C58 C57 119.4(4)
C57 C56 C55 120.8(4)
C48 C47 C52 119.8(4)
C48 C47 P2 120.9(3)
C52 C47 P2 119.3(3)
C56 C57 C58 119.8(4)
C50 C51 C52 120.1(4)
C50 C49 C48 120.3(4)
C51 C52 C47 119.4(4)
C49 C50 C51 120.8(4)
C54 C55 C56 119.9(4)
C49 C48 C47 119.6(4)
C60 C59 C64 112.8(4)
C60 C59 B2 120.2(3)
C64 C59 B2 126.5(4)
F20 C64 C63 115.1(3)
F20 C64 C59 120.7(3)
C63 C64 C59 124.2(4)
F19 C63 C62 119.6(4)
F19 C63 C64 120.5(4)
C62 C63 C64 119.8(4)
F16 C60 C61 115.9(4)
F16 C60 C59 118.7(3)
C61 C60 C59 125.4(4)
F18 C62 C63 121.1(4)
F18 C62 C61 120.2(4)
C63 C62 C61 118.7(4)
F17 C61 C60 121.5(4)
F17 C61 C62 119.5(4)
C60 C61 C62 119.0(4)
F25 C70 C69 115.9(3)
F25 C70 C65 119.4(3)
C69 C70 C65 124.7(4)
F24 C69 C68 120.6(3)
F24 C69 C70 120.5(4)
C68 C69 C70 118.9(4)
F21 C66 C65 121.3(3)
F21 C66 C67 115.4(3)
C65 C66 C67 123.3(4)
C70 C65 C66 113.8(3)
C70 C65 B2 118.8(3)
C66 C65 B2 126.9(3)
F22 C67 C68 119.9(4)
F22 C67 C66 120.3(4)
C68 C67 C66 119.9(4)
F23 C68 C67 120.1(4)
F23 C68 C69 120.5(4)
C67 C68 C69 119.4(4)
F30 C76 C75 114.8(3)
F30 C76 C71 120.7(3)
C75 C76 C71 124.5(3)
F29 C75 C76 121.0(3)
F29 C75 C74 119.0(3)
C76 C75 C74 120.0(4)
C76 C71 C72 112.8(3)
C76 C71 B2 126.9(3)
C72 C71 B2 119.6(3)
F28 C74 C73 121.8(3)
F28 C74 C75 119.8(4)
C73 C74 C75 118.4(4)
F27 C73 C74 119.2(4)
F27 C73 C72 120.8(4)
C74 C73 C72 120.0(3)
F26 C72 C73 115.9(3)
F26 C72 C71 119.7(3)
C73 C72 C71 124.4(4)
Cl2 C100 Cl1 112.4(5)

loop_
_geom_bond_atom_site_label_1
_geom_bond_atom_site_label_2
_geom_bond_distance
P2 C47 1.788(4)
P2 C40 1.789(4)
P2 C53 1.794(4)
P1 C2 1.787(4)
P1 C15 1.791(4)
P1 C9 1.795(4)
C1 C2 1.350(5)
C1 B1 1.635(6)
C3 C4 1.386(6)
C3 C8 1.400(5)
C3 C2 1.500(5)
C20 C19 1.387(6)
C20 C15 1.390(6)
C15 C16 1.397(6)
C16 C17 1.379(6)
C7 C6 1.382(6)
C7 C8 1.391(6)
C9 C10 1.381(6)
C9 C14 1.392(6)
C10 C11 1.387(6)
C4 C5 1.368(6)
C19 C18 1.382(6)
C18 C17 1.381(7)
C11 C12 1.375(7)
C14 C13 1.398(7)
C12 C13 1.367(7)
C5 C6 1.389(6)
B1 C33 1.648(6)
B1 C21 1.656(6)
B1 C27 1.665(6)
B2 C39 1.644(6)
B2 C65 1.647(5)
B2 C59 1.650(6)
B2 C71 1.667(6)
C31 F9 1.351(4)
C31 C32 1.378(6)
C31 C30 1.379(6)
C32 F10 1.361(4)
C32 C27 1.391(5)
C26 F5 1.351(4)
C26 C21 1.385(5)
C26 C25 1.393(6)
C28 F6 1.348(4)
C28 C29 1.383(6)
C28 C27 1.392(5)
C30 F8 1.352(4)
C30 C29 1.371(6)
C21 C22 1.393(6)
C29 F7 1.345(4)
C22 F1 1.356(4)
C22 C23 1.381(6)
C25 F4 1.348(5)
C25 C24 1.368(6)
C23 F2 1.355(5)
C23 C24 1.364(6)
C24 F3 1.350(5)
F11 C34 1.370(5)
F15 C38 1.355(4)
F12 C35 1.349(5)
F13 C36 1.353(4)
F14 C37 1.344(5)
C33 C38 1.379(6)
C33 C34 1.382(6)
C35 C36 1.370(6)
C35 C34 1.379(5)
C38 C37 1.395(6)
C36 C37 1.357(6)
C39 C40 1.347(5)
C41 C42 1.379(6)
C41 C46 1.395(6)
C41 C40 1.506(6)
C46 C45 1.397(6)
C42 C43 1.396(7)
C45 C44 1.373(7)
C43 C44 1.382(8)
C53 C58 1.383(6)
C53 C54 1.396(6)
C54 C55 1.379(6)
C58 C57 1.394(6)
C56 C57 1.378(6)
C56 C55 1.382(7)
C47 C48 1.393(6)
C47 C52 1.395(6)
C51 C50 1.373(6)
C51 C52 1.385(6)
C49 C50 1.368(7)
C49 C48 1.379(6)
C59 C60 1.384(6)
C59 C64 1.395(5)
C64 F20 1.357(4)
C64 C63 1.376(6)
C63 F19 1.343(5)
C63 C62 1.375(6)
C60 F16 1.368(4)
C60 C61 1.371(6)
C62 F18 1.339(4)
C62 C61 1.385(6)
C61 F17 1.348(5)
C70 F25 1.363(4)
C70 C69 1.379(5)
C70 C65 1.386(5)
C69 F24 1.353(4)
C69 C68 1.374(6)
C66 F21 1.348(4)
C66 C65 1.388(6)
C66 C67 1.391(6)
C67 F22 1.346(5)
C67 C68 1.369(6)
C68 F23 1.347(4)
C76 F30 1.361(4)
C76 C75 1.372(6)
C76 C71 1.387(5)
C75 F29 1.349(4)
C75 C74 1.382(6)
C71 C72 1.402(5)
C74 F28 1.343(5)
C74 C73 1.370(6)
C73 F27 1.353(4)
C73 C72 1.372(6)
C72 F26 1.355(4)
Cl1 C100 1.717(8)
Cl2 C100 1.701(9)
